data_4076741
loop_
_publ_author_name
'Zhang, Qian-Feng'
'Lai, Chui-Ying'
'Wong, Wai-Yeung'
'Leung, Wa-Hung'

_publ_section_title
;
 \s-Acetylide Complexes of Ruthenium(IV) and Osmium(IV) Thiolates
;
_journal_issue 19
_journal_name_full Organometallics
_journal_page_first 4017
_journal_paper_doi 10.1021/om011019t
_journal_volume 21
_journal_year 2002
_chemical_formula_sum 'C26 H30 Cl N Ru S3'
_chemical_formula_weight 589.21
_chemical_name_systematic
; 
 [Ru(Sxylyl)3(MeCN)Cl]? 
;
_space_group_IT_number 14
_symmetry_cell_setting monoclinic
_symmetry_space_group_name_Hall '-P 2yn'
_symmetry_space_group_name_H-M 'P 1 21/n 1'
_atom_sites_solution_hydrogens geom
_atom_sites_solution_primary direct
_atom_sites_solution_secondary difmap
_audit_creation_method SHELXL-97
_cell_angle_alpha 90.00
_cell_angle_beta 102.1480(10)
_cell_angle_gamma 90.00
_cell_formula_units_Z 4
_cell_length_a 11.0214(8)
_cell_length_b 15.2185(11)
_cell_length_c 16.4208(12)
_cell_measurement_temperature 293(2)
_cell_volume 2692.6(3)
_computing_data_reduction SAINT
_computing_structure_refinement 'SHELXL-97 (Sheldrick, 1997)'
_computing_structure_solution 'SHELXS-97 (Sheldrick, 1990)'
_diffrn_ambient_temperature 293(2)
_diffrn_measured_fraction_theta_full 0.975
_diffrn_measured_fraction_theta_max 0.975
_diffrn_measurement_device_type 'Smart CCD'
_diffrn_radiation_monochromator graphite
_diffrn_radiation_source 'fine-focus sealed tube'
_diffrn_radiation_type MoK\a
_diffrn_radiation_wavelength 0.71073
_diffrn_reflns_av_R_equivalents 0.0331
_diffrn_reflns_av_sigmaI/netI 0.0497
_diffrn_reflns_limit_h_max 14
_diffrn_reflns_limit_h_min -13
_diffrn_reflns_limit_k_max 19
_diffrn_reflns_limit_k_min -15
_diffrn_reflns_limit_l_max 20
_diffrn_reflns_limit_l_min -15
_diffrn_reflns_number 15677
_diffrn_reflns_theta_full 27.57
_diffrn_reflns_theta_max 27.57
_diffrn_reflns_theta_min 1.84
_exptl_absorpt_coefficient_mu 0.929
_exptl_crystal_colour deep-red
_exptl_crystal_density_diffrn 1.453
_exptl_crystal_density_method 'not measured'
_exptl_crystal_description block
_exptl_crystal_F_000 1208
_exptl_crystal_size_max 0.30
_exptl_crystal_size_mid 0.20
_exptl_crystal_size_min 0.15
_refine_diff_density_max 0.540
_refine_diff_density_min -0.372
_refine_diff_density_rms 0.066
_refine_ls_extinction_coef 0.00000(14)
_refine_ls_extinction_expression Fc^*^=kFc[1+0.001xFc^2^\l^3^/sin(2\q)]^-1/4^
_refine_ls_extinction_method SHELXL
_refine_ls_goodness_of_fit_ref 0.946
_refine_ls_hydrogen_treatment mixed
_refine_ls_matrix_type full
_refine_ls_number_parameters 291
_refine_ls_number_reflns 6079
_refine_ls_number_restraints 0
_refine_ls_restrained_S_all 0.946
_refine_ls_R_factor_all 0.0610
_refine_ls_R_factor_gt 0.0335
_refine_ls_shift/su_max 7.307
_refine_ls_shift/su_mean 0.026
_refine_ls_structure_factor_coef Fsqd
_refine_ls_weighting_details 'calc w=1/[\s^2^(Fo^2^)+(0.0382P)^2^+0.0000P] where P=(Fo^2^+2Fc^2^)/3'
_refine_ls_weighting_scheme calc
_refine_ls_wR_factor_gt 0.0742
_refine_ls_wR_factor_ref 0.0829
_reflns_number_gt 4119
_reflns_number_total 6079
_reflns_threshold_expression >2sigma(I)
_cod_data_source_file om011019t.cif
_cod_data_source_block wy0399wm
_cod_depositor_comments
;
The following automatic conversions were performed:

'_symmetry_cell_setting' value 'Monoclinic' changed to 'monoclinic'
according to /home/saulius/struct/CIF-dictionaries/cif_core.dic
dictionary named 'cif_core.dic' version 2.4.1 from 2010-06-29.

Automatic conversion script
Id: cif_fix_values 1715 2011-07-08 13:25:40Z adriana 
;
_cod_original_sg_symbol_H-M P2(1)/n
_cod_database_code 4076741

loop_
_symmetry_equiv_pos_as_xyz
'x, y, z'
'-x+1/2, y+1/2, -z+1/2'
'-x, -y, -z'
'x-1/2, -y-1/2, z-1/2'

loop_
_atom_site_label
_atom_site_type_symbol
_atom_site_fract_x
_atom_site_fract_y
_atom_site_fract_z
_atom_site_U_iso_or_equiv
_atom_site_adp_type
_atom_site_occupancy
_atom_site_symmetry_multiplicity
_atom_site_calc_flag
_atom_site_refinement_flags
C1 C 0.9186(3) 0.8427(2) 0.49100(19) 0.0501(8) Uani 1 1 d .
C2 C 0.9930(3) 0.7772(2) 0.4661(2) 0.0606(9) Uani 1 1 d .
C3 C 1.0234(4) 0.7850(3) 0.3891(3) 0.0760(11) Uani 1 1 d .
H3A H 1.0727 0.7424 0.3714 0.091 Uiso 1 1 calc R
C4 C 0.9814(4) 0.8550(3) 0.3384(3) 0.0874(13) Uani 1 1 d .
H4A H 1.0006 0.8585 0.2860 0.105 Uiso 1 1 calc R
C5 C 0.9120(4) 0.9197(3) 0.3636(2) 0.0782(11) Uani 1 1 d .
H5A H 0.8864 0.9673 0.3287 0.094 Uiso 1 1 calc R
C6 C 0.8791(3) 0.9158(2) 0.4401(2) 0.0596(9) Uani 1 1 d .
C7 C 1.0440(3) 0.7014(3) 0.5219(3) 0.0837(13) Uani 1 1 d .
H7A H 1.0152 0.7053 0.5730 0.126 Uiso 1 1 calc R
H7B H 1.1331 0.7034 0.5337 0.126 Uiso 1 1 calc R
H7C H 1.0163 0.6471 0.4944 0.126 Uiso 1 1 calc R
C8 C 0.8056(3) 0.9894(2) 0.4674(2) 0.0748(11) Uani 1 1 d .
H8A H 0.7875 1.0328 0.4242 0.112 Uiso 1 1 calc R
H8B H 0.8530 1.0157 0.5172 0.112 Uiso 1 1 calc R
H8C H 0.7294 0.9666 0.4783 0.112 Uiso 1 1 calc R
C9 C 0.5213(3) 0.9315(2) 0.66374(18) 0.0492(8) Uani 1 1 d .
C10 C 0.5909(3) 1.0035(2) 0.7001(2) 0.0548(8) Uani 1 1 d .
C11 C 0.5687(4) 1.0344(3) 0.7750(2) 0.0725(10) Uani 1 1 d .
H11A H 0.6143 1.0819 0.8009 0.087 Uiso 1 1 calc R
C12 C 0.4811(4) 0.9966(3) 0.8115(2) 0.0849(13) Uani 1 1 d .
H12A H 0.4670 1.0190 0.8614 0.102 Uiso 1 1 calc R
C13 C 0.4140(3) 0.9260(3) 0.7754(2) 0.0784(11) Uani 1 1 d .
H13A H 0.3547 0.9011 0.8010 0.094 Uiso 1 1 calc R
C14 C 0.4330(3) 0.8910(2) 0.7009(2) 0.0597(9) Uani 1 1 d .
C15 C 0.6885(3) 1.0454(2) 0.6618(2) 0.0735(11) Uani 1 1 d .
H15A H 0.7257 1.0934 0.6961 0.110 Uiso 1 1 calc R
H15B H 0.6514 1.0669 0.6073 0.110 Uiso 1 1 calc R
H15C H 0.7511 1.0028 0.6575 0.110 Uiso 1 1 calc R
C16 C 0.3615(4) 0.8117(3) 0.6623(2) 0.0825(12) Uani 1 1 d .
H16A H 0.3863 0.7970 0.6114 0.124 Uiso 1 1 calc R
H16B H 0.2743 0.8246 0.6508 0.124 Uiso 1 1 calc R
H16C H 0.3783 0.7630 0.7002 0.124 Uiso 1 1 calc R
C17 C 0.5745(3) 0.60516(19) 0.48067(18) 0.0451(7) Uani 1 1 d .
C18 C 0.4534(3) 0.6193(2) 0.4364(2) 0.0519(8) Uani 1 1 d .
C19 C 0.4165(3) 0.5788(2) 0.3589(2) 0.0641(9) Uani 1 1 d .
H19A H 0.3361 0.5871 0.3284 0.077 Uiso 1 1 calc R
C20 C 0.4968(4) 0.5275(2) 0.3274(2) 0.0718(10) Uani 1 1 d .
H20A H 0.4713 0.5022 0.2750 0.086 Uiso 1 1 calc R
C21 C 0.6136(4) 0.5127(2) 0.3718(2) 0.0672(10) Uani 1 1 d .
H21A H 0.6665 0.4764 0.3498 0.081 Uiso 1 1 calc R
C22 C 0.6553(3) 0.5508(2) 0.4491(2) 0.0526(8) Uani 1 1 d .
C23 C 0.3651(3) 0.6791(2) 0.4677(2) 0.0728(11) Uani 1 1 d .
H23A H 0.4042 0.7015 0.5215 0.109 Uiso 1 1 calc R
H23B H 0.2918 0.6470 0.4721 0.109 Uiso 1 1 calc R
H23C H 0.3429 0.7271 0.4296 0.109 Uiso 1 1 calc R
C24 C 0.7851(3) 0.5329(3) 0.4967(2) 0.0816(12) Uani 1 1 d .
H24A H 0.8263 0.4946 0.4647 0.122 Uiso 1 1 calc R
H24B H 0.7820 0.5055 0.5488 0.122 Uiso 1 1 calc R
H24C H 0.8300 0.5873 0.5068 0.122 Uiso 1 1 calc R
C25 C 0.6225(3) 0.7813(2) 0.3808(2) 0.0537(8) Uani 1 1 d .
C26 C 0.5892(4) 0.7672(3) 0.2901(2) 0.0867(13) Uani 1 1 d .
H26A H 0.6236 0.7125 0.2766 0.130 Uiso 1 1 calc R
H26B H 0.6217 0.8144 0.2623 0.130 Uiso 1 1 calc R
H26C H 0.5005 0.7655 0.2723 0.130 Uiso 1 1 calc R
Cl1 Cl 0.72461(8) 0.77930(5) 0.72342(5) 0.0568(2) Uani 1 1 d .
N1 N 0.6471(2) 0.78886(15) 0.44965(15) 0.0430(6) Uani 1 1 d .
Ru1 Ru 0.68288(2) 0.789404(15) 0.576480(14) 0.03899(9) Uani 1 1 d .
S1 S 0.87754(7) 0.83197(6) 0.58992(5) 0.0529(2) Uani 1 1 d .
S2 S 0.54189(7) 0.89341(5) 0.56511(5) 0.0488(2) Uani 1 1 d .
S3 S 0.62506(7) 0.65143(5) 0.58171(5) 0.0476(2) Uani 1 1 d .

loop_
_atom_site_aniso_label
_atom_site_aniso_U_11
_atom_site_aniso_U_22
_atom_site_aniso_U_33
_atom_site_aniso_U_23
_atom_site_aniso_U_13
_atom_site_aniso_U_12
C1 0.0403(17) 0.055(2) 0.057(2) 0.0029(16) 0.0137(15) -0.0083(15)
C2 0.0450(18) 0.062(2) 0.080(3) 0.0037(18) 0.0233(18) -0.0058(16)
C3 0.073(3) 0.078(3) 0.089(3) -0.010(2) 0.043(2) -0.005(2)
C4 0.100(3) 0.098(4) 0.077(3) 0.003(3) 0.047(2) -0.013(3)
C5 0.088(3) 0.081(3) 0.073(3) 0.021(2) 0.031(2) -0.002(2)
C6 0.056(2) 0.060(2) 0.067(2) 0.0078(17) 0.0208(17) -0.0060(17)
C7 0.064(2) 0.069(3) 0.125(4) 0.016(2) 0.035(2) 0.013(2)
C8 0.076(2) 0.062(3) 0.089(3) 0.023(2) 0.024(2) 0.008(2)
C9 0.0467(17) 0.049(2) 0.0508(19) -0.0058(15) 0.0086(15) 0.0120(15)
C10 0.056(2) 0.048(2) 0.058(2) -0.0080(16) 0.0077(16) 0.0069(16)
C11 0.078(3) 0.071(3) 0.066(2) -0.026(2) 0.010(2) 0.000(2)
C12 0.092(3) 0.097(3) 0.072(3) -0.031(2) 0.030(2) 0.002(3)
C13 0.079(3) 0.095(3) 0.071(3) -0.011(2) 0.038(2) -0.006(2)
C14 0.053(2) 0.064(2) 0.065(2) -0.0100(17) 0.0172(17) 0.0032(17)
C15 0.082(3) 0.065(3) 0.074(3) -0.0151(19) 0.016(2) -0.015(2)
C16 0.078(3) 0.082(3) 0.098(3) -0.015(2) 0.043(2) -0.022(2)
C17 0.0525(18) 0.0357(17) 0.0476(18) -0.0001(13) 0.0121(14) -0.0045(14)
C18 0.0508(19) 0.0439(19) 0.059(2) 0.0005(15) 0.0076(16) -0.0038(15)
C19 0.068(2) 0.055(2) 0.062(2) 0.0028(18) -0.0016(18) -0.0058(19)
C20 0.094(3) 0.066(3) 0.054(2) -0.0125(18) 0.012(2) -0.010(2)
C21 0.078(3) 0.064(2) 0.064(2) -0.0170(19) 0.026(2) -0.002(2)
C22 0.0523(19) 0.046(2) 0.060(2) -0.0024(15) 0.0151(16) -0.0051(15)
C23 0.054(2) 0.070(3) 0.088(3) -0.009(2) 0.0005(19) 0.0084(19)
C24 0.054(2) 0.087(3) 0.103(3) -0.026(2) 0.015(2) 0.007(2)
C25 0.057(2) 0.051(2) 0.054(2) 0.0043(16) 0.0154(17) 0.0040(16)
C26 0.116(3) 0.101(4) 0.043(2) -0.004(2) 0.016(2) 0.005(3)
Cl1 0.0698(5) 0.0600(5) 0.0390(4) -0.0002(3) 0.0082(4) 0.0039(4)
N1 0.0479(14) 0.0411(14) 0.0403(15) 0.0015(12) 0.0100(12) 0.0001(12)
Ru1 0.04151(14) 0.03730(14) 0.03818(14) 0.00040(10) 0.00843(10) 0.00029(11)
S1 0.0441(4) 0.0610(6) 0.0520(5) 0.0039(4) 0.0064(4) -0.0041(4)
S2 0.0517(5) 0.0454(5) 0.0478(5) -0.0025(3) 0.0073(4) 0.0072(4)
S3 0.0582(5) 0.0400(4) 0.0453(5) 0.0014(3) 0.0122(4) -0.0033(4)

loop_
_atom_type_symbol
_atom_type_description
_atom_type_scat_dispersion_real
_atom_type_scat_dispersion_imag
_atom_type_scat_source
C C 0.0033 0.0016 'International Tables Vol C Tables 4.2.6.8 and 6.1.1.4'
H H 0.0000 0.0000 'International Tables Vol C Tables 4.2.6.8 and 6.1.1.4'
N N 0.0061 0.0033 'International Tables Vol C Tables 4.2.6.8 and 6.1.1.4'
S S 0.1246 0.1234 'International Tables Vol C Tables 4.2.6.8 and 6.1.1.4'
Ru Ru -1.2594 0.8363 'International Tables Vol C Tables 4.2.6.8 and 6.1.1.4'
Cl Cl 0.1484 0.1585 'International Tables Vol C Tables 4.2.6.8 and 6.1.1.4'

loop_
_geom_angle_atom_site_label_1
_geom_angle_atom_site_label_2
_geom_angle_atom_site_label_3
_geom_angle
C6 C1 C2 121.0(3)
C6 C1 S1 120.6(3)
C2 C1 S1 118.4(3)
C3 C2 C1 118.4(3)
C3 C2 C7 119.4(3)
C1 C2 C7 122.2(3)
C4 C3 C2 120.4(4)
C5 C4 C3 121.1(4)
C4 C5 C6 121.1(4)
C5 C6 C1 117.9(3)
C5 C6 C8 120.0(3)
C1 C6 C8 122.1(3)
C14 C9 C10 122.0(3)
C14 C9 S2 119.2(2)
C10 C9 S2 118.7(3)
C11 C10 C9 117.6(3)
C11 C10 C15 120.3(3)
C9 C10 C15 122.2(3)
C12 C11 C10 121.2(4)
C11 C12 C13 120.6(4)
C12 C13 C14 121.1(4)
C13 C14 C9 117.6(3)
C13 C14 C16 121.0(3)
C9 C14 C16 121.4(3)
C22 C17 C18 120.9(3)
C22 C17 S3 118.8(2)
C18 C17 S3 120.2(2)
C19 C18 C17 118.1(3)
C19 C18 C23 119.7(3)
C17 C18 C23 122.2(3)
C20 C19 C18 120.8(3)
C21 C20 C19 120.6(3)
C20 C21 C22 121.2(3)
C21 C22 C17 118.4(3)
C21 C22 C24 119.8(3)
C17 C22 C24 121.8(3)
N1 C25 C26 177.6(3)
C25 N1 Ru1 173.6(2)
N1 Ru1 S2 86.25(7)
N1 Ru1 S3 92.33(7)
S2 Ru1 S3 119.00(3)
N1 Ru1 S1 94.51(7)
S2 Ru1 S1 116.87(3)
S3 Ru1 S1 124.01(3)
N1 Ru1 Cl1 176.04(7)
S2 Ru1 Cl1 96.64(3)
S3 Ru1 Cl1 83.91(3)
S1 Ru1 Cl1 86.61(3)
C1 S1 Ru1 111.33(10)
C9 S2 Ru1 112.36(10)
C17 S3 Ru1 112.17(10)

loop_
_geom_bond_atom_site_label_1
_geom_bond_atom_site_label_2
_geom_bond_distance
C1 C6 1.403(4)
C1 C2 1.405(4)
C1 S1 1.783(3)
C2 C3 1.380(5)
C2 C7 1.507(5)
C3 C4 1.372(5)
C4 C5 1.363(5)
C5 C6 1.380(4)
C6 C8 1.506(5)
C9 C14 1.396(4)
C9 C10 1.398(4)
C9 S2 1.779(3)
C10 C11 1.386(4)
C10 C15 1.499(4)
C11 C12 1.366(5)
C12 C13 1.367(5)
C13 C14 1.390(4)
C14 C16 1.505(5)
C17 C22 1.393(4)
C17 C18 1.396(4)
C17 S3 1.780(3)
C18 C19 1.395(4)
C18 C23 1.500(4)
C19 C20 1.361(5)
C20 C21 1.358(5)
C21 C22 1.383(4)
C22 C24 1.503(4)
C25 N1 1.112(4)
C25 C26 1.472(5)
Cl1 Ru1 2.3643(8)
N1 Ru1 2.037(2)
Ru1 S2 2.1984(8)
Ru1 S3 2.2012(8)
Ru1 S1 2.2072(8)
